data_2017145
loop_
_publ_author_name
'G\"orbitz, Carl Henrik'
'Rissanen, Kari'
'Valkonen, Arto'
'Husab\/o, \%Asmund'

_publ_section_title
;
 Molecular aggregation in selected crystalline 1:1 complexes of
 hydrophobic <small>D</small>- and <small>L</small>-amino acids. IV.
 The <small>L</small>-phenylalanine series
;
_journal_coeditor_code SK3316
_journal_issue 6
_journal_name_full 'Acta Crystallographica Section C'
_journal_page_first o267
_journal_page_last o272
_journal_paper_doi 10.1107/S0108270109014309
_journal_volume 65
_journal_year 2009
_chemical_formula_iupac 'C9 H11 N O2, C6 H13 N O2'
_chemical_formula_moiety 'C9 H11 N O2, C6 H13 N O2'
_chemical_formula_sum 'C15 H24 N2 O4'
_chemical_formula_weight 296.36
_chemical_name_systematic
;
L-Phenylalanine--D-leucine (1/1)
;
_space_group_IT_number 4
_symmetry_cell_setting monoclinic
_symmetry_space_group_name_Hall 'P 2yb'
_symmetry_space_group_name_H-M 'P 1 21 1'
_atom_sites_solution_hydrogens geom
_atom_sites_solution_primary direct
_atom_sites_solution_secondary difmap
_audit_creation_method SHELXL-97
_cell_angle_alpha 90.00
_cell_angle_beta 110.3720(10)
_cell_angle_gamma 90.00
_cell_formula_units_Z 2
_cell_length_a 5.1861(5)
_cell_length_b 29.698(3)
_cell_length_c 5.4158(5)
_cell_measurement_reflns_used 2870
_cell_measurement_temperature 296(2)
_cell_measurement_theta_max 25.01
_cell_measurement_theta_min 2.74
_cell_volume 781.95(13)
_computing_cell_refinement 'SAINT-Plus (Bruker, 2007)'
_computing_data_collection 'APEX2 (Bruker, 2007)'
_computing_data_reduction 'SAINT-Plus (Bruker, 2007)'
_computing_molecular_graphics 'SHELXTL (Sheldrick, 2008a)'
_computing_publication_material 'SHELXTL (Sheldrick, 2008a)'
_computing_structure_refinement 'SHELXTL (Sheldrick, 2008a)'
_computing_structure_solution 'SHELXTL (Sheldrick, 2008a)'
_diffrn_ambient_temperature 296(2)
_diffrn_detector_area_resol_mean 8.3
_diffrn_measured_fraction_theta_full 0.999
_diffrn_measured_fraction_theta_max 0.999
_diffrn_measurement_device_type 'Bruker APEXII CCD diffractometer'
_diffrn_measurement_method 'Sets of exposures each taken over 0.5\% \w rotation'
_diffrn_radiation_monochromator graphite
_diffrn_radiation_source 'fine-focus sealed tube'
_diffrn_radiation_type MoK\a
_diffrn_radiation_wavelength 0.71073
_diffrn_reflns_av_R_equivalents 0.0235
_diffrn_reflns_av_sigmaI/netI 0.0172
_diffrn_reflns_limit_h_max 6
_diffrn_reflns_limit_h_min -6
_diffrn_reflns_limit_k_max 35
_diffrn_reflns_limit_k_min -35
_diffrn_reflns_limit_l_max 6
_diffrn_reflns_limit_l_min -6
_diffrn_reflns_number 7778
_diffrn_reflns_theta_full 25.01
_diffrn_reflns_theta_max 25.01
_diffrn_reflns_theta_min 2.74
_diffrn_standards_decay_% 0
_diffrn_standards_number 0
_exptl_absorpt_coefficient_mu 0.091
_exptl_absorpt_correction_T_max 0.9945
_exptl_absorpt_correction_T_min 0.9091
_exptl_absorpt_correction_type multi-scan
_exptl_absorpt_process_details '(SADABS; Sheldrick, 2008b)'
_exptl_crystal_colour colourless
_exptl_crystal_density_diffrn 1.259
_exptl_crystal_density_method 'not measured'
_exptl_crystal_description plate
_exptl_crystal_F_000 320
_exptl_crystal_size_max 0.3
_exptl_crystal_size_mid 0.2
_exptl_crystal_size_min 0.06
_refine_diff_density_max 0.137
_refine_diff_density_min -0.156
_refine_ls_extinction_method none
_refine_ls_goodness_of_fit_ref 1.095
_refine_ls_hydrogen_treatment mixed
_refine_ls_matrix_type full
_refine_ls_number_parameters 208
_refine_ls_number_reflns 1411
_refine_ls_number_restraints 12
_refine_ls_restrained_S_all 1.092
_refine_ls_R_factor_all 0.0416
_refine_ls_R_factor_gt 0.0360
_refine_ls_shift/su_max 0.000
_refine_ls_shift/su_mean 0.000
_refine_ls_structure_factor_coef Fsqd
_refine_ls_weighting_details 'calc w=1/[\s^2^(Fo^2^)+(0.0438P)^2^+0.1739P] where P=(Fo^2^+2Fc^2^)/3'
_refine_ls_weighting_scheme calc
_refine_ls_wR_factor_gt 0.0857
_refine_ls_wR_factor_ref 0.0889
_reflns_number_gt 1269
_reflns_number_total 1411
_reflns_threshold_expression >2sigma(I)
_cod_data_source_file sk3316.cif
_cod_data_source_block IV
_cod_original_sg_symbol_H-M 'P 21'
_cod_database_code 2017145
_cod_database_fobs_code 2017145

loop_
_symmetry_equiv_pos_as_xyz
'x, y, z'
'-x, y+1/2, -z'

loop_
_atom_site_type_symbol
_atom_site_label
_atom_site_fract_x
_atom_site_fract_y
_atom_site_fract_z
_atom_site_U_iso_or_equiv
_atom_site_adp_type
_atom_site_calc_flag
_atom_site_refinement_flags
_atom_site_occupancy
_atom_site_disorder_assembly
_atom_site_disorder_group
O O1A 0.1937(4) 0.65841(9) 0.6354(4) 0.0413(7) Uani d . 1 . .
O O2A 0.6475(4) 0.65012(8) 0.7847(4) 0.0356(5) Uani d . 1 . .
N N1A 0.2052(5) 0.67014(10) 1.1385(5) 0.0303(6) Uani d D 1 . .
H H1A 0.240(7) 0.7000(9) 1.111(7) 0.045 Uiso d D 1 . .
H H2A 0.210(7) 0.6659(12) 1.307(5) 0.045 Uiso d D 1 . .
H H3A 0.034(5) 0.6623(12) 1.038(6) 0.045 Uiso d D 1 . .
C C1A 0.4093(5) 0.63963(10) 1.0854(5) 0.0275(6) Uani d . 1 . .
H H11A 0.5913 0.6446 1.2189 0.033 Uiso calc R 1 . .
C C2A 0.3164(7) 0.59156(11) 1.1079(7) 0.0416(8) Uani d . 1 . .
H H21A 0.3074 0.5877 1.2825 0.050 Uiso calc R 1 . .
H H22A 0.1314 0.5878 0.9823 0.050 Uiso calc R 1 . .
C C3A 0.4919(7) 0.55507(11) 1.0625(6) 0.0425(8) Uani d D 1 . .
C C4A 0.7301(9) 0.54142(17) 1.2477(11) 0.0857(16) Uani d D 1 . .
H H41A 0.7924 0.5561 1.4096 0.103 Uiso calc R 1 . .
C C5A 0.8839(10) 0.50614(19) 1.2023(12) 0.107(2) Uani d D 1 . .
H H51A 1.0491 0.4982 1.3320 0.128 Uiso calc R 1 . .
C C6A 0.7980(10) 0.48372(15) 0.9764(10) 0.0826(15) Uani d D 1 . .
H H61A 0.8957 0.4590 0.9504 0.099 Uiso calc R 1 . .
C C7A 0.5713(14) 0.4972(2) 0.7897(12) 0.122(2) Uani d D 1 . .
H H71A 0.5134 0.4826 0.6274 0.147 Uiso calc R 1 . .
C C8A 0.4192(12) 0.53240(18) 0.8317(9) 0.1005(19) Uani d D 1 . .
H H81A 0.2601 0.5410 0.6958 0.121 Uiso calc R 1 . .
C C9A 0.4199(5) 0.65037(10) 0.8121(5) 0.0254(6) Uani d . 1 . .
O O1B 0.8063(4) 0.74386(8) 1.1112(4) 0.0380(6) Uani d . 1 . .
O O2B 0.3534(4) 0.75444(7) 0.9634(4) 0.0351(5) Uani d . 1 . .
N N1B 0.8026(5) 0.73490(10) 0.6116(5) 0.0288(6) Uani d D 1 . .
H H1B 0.767(7) 0.7060(9) 0.641(7) 0.043 Uiso d D 1 . .
H H2B 0.979(5) 0.7419(12) 0.712(6) 0.043 Uiso d D 1 . .
H H3B 0.808(7) 0.7377(12) 0.441(5) 0.043 Uiso d D 1 . .
C C1B 0.5946(6) 0.76440(10) 0.6625(5) 0.0264(6) Uani d . 1 . .
H H11B 0.4140 0.7592 0.5273 0.032 Uiso calc R 1 . .
C C2B 0.6793(7) 0.81324(11) 0.6502(7) 0.0382(8) Uani d . 1 . .
H H21B 0.7254 0.8172 0.4926 0.046 Uiso calc R 1 . .
H H22B 0.8447 0.8190 0.8004 0.046 Uiso calc R 1 . .
C C3B 0.4638(8) 0.84833(12) 0.6484(8) 0.0508(9) Uani d . 1 . .
H H31B 0.3792 0.8392 0.7765 0.061 Uiso calc R 1 . .
C C4B 0.2403(9) 0.85166(17) 0.3812(9) 0.0764(13) Uani d . 1 . .
H H41B 0.1094 0.8742 0.3861 0.115 Uiso calc R 1 . .
H H42B 0.1493 0.8231 0.3356 0.115 Uiso calc R 1 . .
H H43B 0.3202 0.8598 0.2519 0.115 Uiso calc R 1 . .
C C5B 0.6026(13) 0.89361(16) 0.7332(12) 0.0970(18) Uani d . 1 . .
H H51B 0.4668 0.9157 0.7310 0.145 Uiso calc R 1 . .
H H52B 0.6938 0.9025 0.6142 0.145 Uiso calc R 1 . .
H H53B 0.7351 0.8912 0.9082 0.145 Uiso calc R 1 . .
C C6B 0.5822(5) 0.75299(9) 0.9353(5) 0.0250(6) Uani d . 1 . .

loop_
_atom_site_aniso_label
_atom_site_aniso_U_11
_atom_site_aniso_U_22
_atom_site_aniso_U_33
_atom_site_aniso_U_12
_atom_site_aniso_U_13
_atom_site_aniso_U_23
O1A 0.0333(13) 0.0715(18) 0.0207(11) 0.0090(11) 0.0113(9) 0.0068(11)
O2A 0.0303(11) 0.0483(13) 0.0349(11) -0.0014(10) 0.0198(8) 0.0022(10)
N1A 0.0336(15) 0.0400(15) 0.0189(13) 0.0047(12) 0.0112(11) 0.0025(11)
C1A 0.0251(14) 0.0379(16) 0.0210(14) 0.0035(12) 0.0099(11) 0.0029(12)
C2A 0.0513(19) 0.0409(19) 0.0432(18) 0.0043(15) 0.0297(16) 0.0083(15)
C3A 0.0499(19) 0.0365(17) 0.0487(19) 0.0022(14) 0.0268(16) 0.0094(16)
C4A 0.062(3) 0.075(3) 0.098(4) 0.014(2) 0.000(2) -0.033(3)
C5A 0.065(3) 0.086(4) 0.139(5) 0.034(3) -0.004(3) -0.023(4)
C6A 0.090(3) 0.050(3) 0.123(4) 0.013(2) 0.057(3) -0.010(3)
C7A 0.153(6) 0.108(5) 0.091(4) 0.059(4) 0.024(4) -0.032(3)
C8A 0.122(4) 0.103(4) 0.064(3) 0.060(4) 0.015(3) -0.013(3)
C9A 0.0295(14) 0.0279(14) 0.0222(14) -0.0008(12) 0.0132(11) -0.0004(12)
O1B 0.0335(12) 0.0623(17) 0.0215(11) 0.0088(11) 0.0137(10) 0.0058(10)
O2B 0.0292(11) 0.0488(13) 0.0323(11) -0.0022(9) 0.0169(9) 0.0010(10)
N1B 0.0318(15) 0.0390(15) 0.0197(13) 0.0043(12) 0.0141(12) 0.0031(12)
C1B 0.0269(14) 0.0334(15) 0.0195(14) 0.0013(12) 0.0087(11) 0.0025(12)
C2B 0.0405(17) 0.0400(19) 0.0372(17) -0.0025(13) 0.0174(14) 0.0065(14)
C3B 0.066(2) 0.0402(19) 0.055(2) 0.0086(18) 0.0311(19) 0.0106(17)
C4B 0.065(3) 0.072(3) 0.084(3) 0.023(2) 0.016(2) 0.018(2)
C5B 0.120(4) 0.045(2) 0.116(4) 0.003(3) 0.027(4) -0.006(3)
C6B 0.0275(14) 0.0265(14) 0.0232(14) -0.0002(11) 0.0118(11) -0.0022(11)

loop_
_atom_type_symbol
_atom_type_description
_atom_type_scat_dispersion_real
_atom_type_scat_dispersion_imag
_atom_type_scat_source
C C 0.0033 0.0016 'International Tables Vol C Tables 4.2.6.8 and 6.1.1.4'
H H 0.0000 0.0000 'International Tables Vol C Tables 4.2.6.8 and 6.1.1.4'
N N 0.0061 0.0033 'International Tables Vol C Tables 4.2.6.8 and 6.1.1.4'
O O 0.0106 0.0060 'International Tables Vol C Tables 4.2.6.8 and 6.1.1.4'

loop_
_geom_angle_atom_site_label_1
_geom_angle_atom_site_label_2
_geom_angle_atom_site_label_3
_geom_angle_site_symmetry_1
_geom_angle_site_symmetry_3
_geom_angle
_geom_angle_publ_flag
C1A N1A H1A . . 111(2) ?
C1A N1A H2A . . 110(2) ?
H1A N1A H2A . . 111(3) ?
C1A N1A H3A . . 110(2) ?
H1A N1A H3A . . 111(3) ?
H2A N1A H3A . . 104(3) ?
N1A C1A C2A . . 106.7(2) ?
N1A C1A C9A . . 109.0(2) ?
C2A C1A C9A . . 113.0(2) ?
N1A C1A H11A . . 109.4 ?
C2A C1A H11A . . 109.4 ?
C9A C1A H11A . . 109.4 ?
C3A C2A C1A . . 116.1(2) ?
C3A C2A H21A . . 108.3 ?
C1A C2A H21A . . 108.3 ?
C3A C2A H22A . . 108.3 ?
C1A C2A H22A . . 108.3 ?
H21A C2A H22A . . 107.4 ?
C8A C3A C4A . . 115.1(4) ?
C8A C3A C2A . . 121.7(3) ?
C4A C3A C2A . . 123.2(3) ?
C3A C4A C5A . . 121.8(4) ?
C3A C4A H41A . . 119.1 ?
C5A C4A H41A . . 119.1 ?
C6A C5A C4A . . 120.8(4) ?
C6A C5A H51A . . 119.6 ?
C4A C5A H51A . . 119.6 ?
C7A C6A C5A . . 118.6(5) ?
C7A C6A H61A . . 120.7 ?
C5A C6A H61A . . 120.7 ?
C6A C7A C8A . . 120.9(5) ?
C6A C7A H71A . . 119.6 ?
C8A C7A H71A . . 119.6 ?
C3A C8A C7A . . 122.7(5) ?
C3A C8A H81A . . 118.7 ?
C7A C8A H81A . . 118.7 ?
O2A C9A O1A . . 126.0(2) ?
O2A C9A C1A . . 118.0(2) ?
O1A C9A C1A . . 116.0(2) ?
C1B N1B H1B . . 109(2) ?
C1B N1B H2B . . 113(2) ?
H1B N1B H2B . . 110(3) ?
C1B N1B H3B . . 114(2) ?
H1B N1B H3B . . 110(3) ?
H2B N1B H3B . . 102(3) ?
N1B C1B C2B . . 108.3(2) ?
N1B C1B C6B . . 108.9(2) ?
C2B C1B C6B . . 111.1(2) ?
N1B C1B H11B . . 109.5 ?
C2B C1B H11B . . 109.5 ?
C6B C1B H11B . . 109.5 ?
C1B C2B C3B . . 115.4(3) ?
C1B C2B H21B . . 108.4 ?
C3B C2B H21B . . 108.4 ?
C1B C2B H22B . . 108.4 ?
C3B C2B H22B . . 108.4 ?
H21B C2B H22B . . 107.5 ?
C4B C3B C5B . . 110.9(4) ?
C4B C3B C2B . . 111.5(3) ?
C5B C3B C2B . . 109.5(4) ?
C4B C3B H31B . . 108.3 ?
C5B C3B H31B . . 108.3 ?
C2B C3B H31B . . 108.3 ?
C3B C4B H41B . . 109.5 ?
C3B C4B H42B . . 109.5 ?
H41B C4B H42B . . 109.5 ?
C3B C4B H43B . . 109.5 ?
H41B C4B H43B . . 109.5 ?
H42B C4B H43B . . 109.5 ?
C3B C5B H51B . . 109.5 ?
C3B C5B H52B . . 109.5 ?
H51B C5B H52B . . 109.5 ?
C3B C5B H53B . . 109.5 ?
H51B C5B H53B . . 109.5 ?
H52B C5B H53B . . 109.5 ?
O2B C6B O1B . . 125.9(2) ?
O2B C6B C1B . . 118.0(2) ?
O1B C6B C1B . . 116.2(2) ?

loop_
_geom_bond_atom_site_label_1
_geom_bond_atom_site_label_2
_geom_bond_site_symmetry_2
_geom_bond_distance
_geom_bond_publ_flag
O1A C9A . 1.252(3) ?
O2A C9A . 1.240(3) ?
N1A C1A . 1.495(4) ?
N1A H1A . 0.93(3) ?
N1A H2A . 0.91(2) ?
N1A H3A . 0.90(2) ?
C1A C2A . 1.525(4) ?
C1A C9A . 1.534(3) ?
C1A H11A . 0.9800 ?
C2A C3A . 1.490(4) ?
C2A H21A . 0.9700 ?
C2A H22A . 0.9700 ?
C3A C8A . 1.353(5) ?
C3A C4A . 1.354(5) ?
C4A C5A . 1.389(6) ?
C4A H41A . 0.9300 ?
C5A C6A . 1.326(6) ?
C5A H51A . 0.9300 ?
C6A C7A . 1.318(6) ?
C6A H61A . 0.9300 ?
C7A C8A . 1.376(6) ?
C7A H71A . 0.9300 ?
C8A H81A . 0.9300 ?
O1B C6B . 1.250(3) ?
O2B C6B . 1.248(3) ?
N1B C1B . 1.488(4) ?
N1B H1B . 0.90(3) ?
N1B H2B . 0.91(2) ?
N1B H3B . 0.94(2) ?
C1B C2B . 1.524(4) ?
C1B C6B . 1.539(4) ?
C1B H11B . 0.9800 ?
C2B C3B . 1.526(5) ?
C2B H21B . 0.9700 ?
C2B H22B . 0.9700 ?
C3B C4B . 1.510(6) ?
C3B C5B . 1.519(6) ?
C3B H31B . 0.9800 ?
C4B H41B . 0.9600 ?
C4B H42B . 0.9600 ?
C4B H43B . 0.9600 ?
C5B H51B . 0.9600 ?
C5B H52B . 0.9600 ?
C5B H53B . 0.9600 ?

loop_
_geom_hbond_atom_site_label_D
_geom_hbond_atom_site_label_H
_geom_hbond_atom_site_label_A
_geom_hbond_site_symmetry_A
_geom_hbond_distance_DH
_geom_hbond_distance_HA
_geom_hbond_distance_DA
_geom_hbond_angle_DHA
N1A H1A O2B . 0.93(3) 1.98(3) 2.875(4) 161(3)
N1A H2A O1A 1_556 0.91(2) 1.82(3) 2.735(3) 176(3)
N1A H3A O2A 1_455 0.90(2) 2.03(3) 2.921(3) 174(3)
N1B H1B O2A . 0.90(3) 2.02(3) 2.896(4) 163(3)
N1B H2B O2B 1_655 0.91(2) 1.98(3) 2.887(3) 174(3)
N1B H3B O1B 1_554 0.94(2) 1.79(2) 2.729(3) 178(3)

loop_
_geom_torsion_atom_site_label_1
_geom_torsion_atom_site_label_2
_geom_torsion_atom_site_label_3
_geom_torsion_atom_site_label_4
_geom_torsion_site_symmetry_1
_geom_torsion_site_symmetry_2
_geom_torsion_site_symmetry_3
_geom_torsion_site_symmetry_4
_geom_torsion
_geom_torsion_publ_flag
N1A C1A C2A C3A . . . . -179.9(3) ?
C9A C1A C2A C3A . . . . 60.4(3) ?
C1A C2A C3A C8A . . . . -101.7(5) ?
C1A C2A C3A C4A . . . . 79.8(5) ?
C8A C3A C4A C5A . . . . -1.0(8) ?
C2A C3A C4A C5A . . . . 177.6(5) ?
C3A C4A C5A C6A . . . . -1.7(10) ?
C4A C5A C6A C7A . . . . 3.8(10) ?
C5A C6A C7A C8A . . . . -3.0(11) ?
C4A C3A C8A C7A . . . . 1.8(9) ?
C2A C3A C8A C7A . . . . -176.8(6) ?
C6A C7A C8A C3A . . . . 0.2(11) ?
N1A C1A C9A O2A . . . . 140.2(3) ?
C2A C1A C9A O2A . . . . -101.4(3) ?
N1A C1A C9A O1A . . . . -40.2(3) ?
C2A C1A C9A O1A . . . . 78.2(3) ?
N1B C1B C2B C3B . . . . 169.4(3) ?
C6B C1B C2B C3B . . . . -71.1(3) ?
C1B C2B C3B C4B . . . . -76.9(4) ?
C1B C2B C3B C5B . . . . 159.9(4) ?
N1B C1B C6B O2B . . . . -143.5(3) ?
C2B C1B C6B O2B . . . . 97.3(3) ?
N1B C1B C6B O1B . . . . 37.8(3) ?
C2B C1B C6B O1B . . . . -81.4(3) ?

loop_
_cod_related_entry_id
_cod_related_entry_database
_cod_related_entry_code
1 ChemSpider 30654162
